data_7132698
loop_
_publ_author_name
'Mishra, Manmath'
'Verma, Kshitiz'
'Banerjee, Sonbidya'
'Punniyamurthy, Tharmalingam'

_publ_section_title
;
 Iron-catalyzed cascade C-C/C-O bond formation of 2,4-dienals with
 donor-acceptor cyclopropanes: access to functionalized
 hexahydrocyclopentapyrans.
;
_journal_issue 20
_journal_name_full 'Chemical communications (Cambridge, England)'
_journal_page_first 2788
_journal_page_last 2791
_journal_paper_doi 10.1039/d3cc06261a
_journal_volume 60
_journal_year 2024
_chemical_formula_moiety 'C24 H26 O5 S'
_chemical_formula_sum 'C24 H26 O5 S'
_chemical_formula_weight 426.51
_space_group_crystal_system monoclinic
_space_group_IT_number 14
_space_group_name_Hall '-P 2yn'
_space_group_name_H-M_alt 'P 1 21/n 1'
_atom_sites_solution_hydrogens geom
_audit_creation_date 2023-09-29
_audit_creation_method
;
Olex2 1.5
(compiled 2023.02.24 svn.rf166f9f3 for OlexSys, GUI svn.r6725)
;
_audit_update_record
;
2023-10-03 deposited with the CCDC.	2024-02-09 downloaded from the CCDC.
;
_cell_angle_alpha 90
_cell_angle_beta 113.372(13)
_cell_angle_gamma 90
_cell_formula_units_Z 4
_cell_length_a 10.416(4)
_cell_length_b 19.090(8)
_cell_length_c 11.659(5)
_cell_measurement_reflns_used 5870
_cell_measurement_temperature 137.00
_cell_measurement_theta_max 27.05
_cell_measurement_theta_min 2.22
_cell_volume 2128.1(15)
_computing_cell_refinement 'SAINT V8.40B (?, 2016)'
_computing_data_reduction 'SAINT V8.40B (?, 2016)'
_computing_molecular_graphics 'Olex2 1.5 (Dolomanov et al., 2009)'
_computing_publication_material 'Olex2 1.5 (Dolomanov et al., 2009)'
_computing_structure_refinement 'XL  (Sheldrick, 2008)'
_diffrn_ambient_temperature 137.00
_diffrn_measured_fraction_theta_full 0.992
_diffrn_measured_fraction_theta_max 0.992
_diffrn_measurement_device_type 'Bruker APEX-II CCD'
_diffrn_measurement_method '\f and \w scans'
_diffrn_radiation_type MoK\a
_diffrn_radiation_wavelength 0.71073
_diffrn_reflns_av_R_equivalents 0.0329
_diffrn_reflns_av_unetI/netI 0.0172
_diffrn_reflns_Laue_measured_fraction_full 0.992
_diffrn_reflns_Laue_measured_fraction_max 0.992
_diffrn_reflns_limit_h_max 13
_diffrn_reflns_limit_h_min -13
_diffrn_reflns_limit_k_max 24
_diffrn_reflns_limit_k_min -24
_diffrn_reflns_limit_l_max 14
_diffrn_reflns_limit_l_min -14
_diffrn_reflns_number 52329
_diffrn_reflns_point_group_measured_fraction_full 0.992
_diffrn_reflns_point_group_measured_fraction_max 0.992
_diffrn_reflns_theta_full 25.242
_diffrn_reflns_theta_max 27.105
_diffrn_reflns_theta_min 2.134
_diffrn_source_current 1.4
_diffrn_source_power 0.07
_diffrn_source_voltage 50.0
_diffrn_standards_number 0
_exptl_absorpt_coefficient_mu 0.185
_exptl_absorpt_correction_T_max 0.7455
_exptl_absorpt_correction_T_min 0.6950
_exptl_absorpt_correction_type none
_exptl_absorpt_process_details
;
SADABS-2016/2 (Bruker,2016/2) was used for absorption correction.
wR2(int) was 0.1142 before and 0.0587 after correction.
The Ratio of minimum to maximum transmission is 0.9323.
The \l/2 correction factor is Not present.
;
_exptl_crystal_colour colorless
_exptl_crystal_density_diffrn 1.331
_exptl_crystal_description needle
_exptl_crystal_F_000 904
_exptl_crystal_size_max 0.24
_exptl_crystal_size_mid 0.18
_exptl_crystal_size_min 0.16
_refine_diff_density_max 1.131
_refine_diff_density_min -0.980
_refine_diff_density_rms 0.085
_refine_ls_extinction_method none
_refine_ls_goodness_of_fit_ref 1.043
_refine_ls_hydrogen_treatment constr
_refine_ls_matrix_type full
_refine_ls_number_parameters 274
_refine_ls_number_reflns 4663
_refine_ls_number_restraints 0
_refine_ls_restrained_S_all 1.043
_refine_ls_R_factor_all 0.0689
_refine_ls_R_factor_gt 0.0633
_refine_ls_shift/su_max 0.000
_refine_ls_shift/su_mean 0.000
_refine_ls_structure_factor_coef Fsqd
_refine_ls_weighting_details 'w=1/[\s^2^(Fo^2^)+(0.1161P)^2^+2.5829P] where P=(Fo^2^+2Fc^2^)/3'
_refine_ls_weighting_scheme calc
_refine_ls_wR_factor_gt 0.1866
_refine_ls_wR_factor_ref 0.1949
_reflns_Friedel_coverage 0.000
_reflns_number_gt 4194
_reflns_number_total 4663
_reflns_threshold_expression 'I > 2\s(I)'
_cod_data_source_file d3cc06261a2.cif
_cod_data_source_block mm_0m_a
_cod_depositor_comments 'Adding full bibliography for 7132698.cif.'
_cod_original_cell_volume 2128.2(15)
_cod_database_code 7132698
_shelx_shelxl_version_number 2019/1
_shelx_space_group_comment
;
The symmetry employed for this shelxl refinement is uniquely defined
by the following loop, which should always be used as a source of
symmetry information in preference to the above space-group names.
They are only intended as comments.
;
_olex2_refinement_description
;
1. Fixed Uiso
 At 1.2 times of:
  All C(H) groups, All C(H,H) groups
 At 1.5 times of:
  All C(H,H,H) groups
2.a Ternary CH refined with riding coordinates:
 C8(H8), C9(H9), C10(H10), C16(H16)
2.b Secondary CH2 refined with riding coordinates:
 C12(H12A,H12B), C15(H15A,H15B)
2.c Aromatic/amide H refined with riding coordinates:
 C2(H2), C3(H3), C4(H4), C5(H5), C6(H6), C11(H11), C22(H22), C23(H23), C24(H24)
2.d Idealised Me refined as rotating group:
 C13(H13A,H13B,H13C), C18(H18A,H18B,H18C), C20(H20A,H20B,H20C)
;
_olex2_submission_special_instructions 'No special instructions were received'

loop_
_space_group_symop_operation_xyz
'x, y, z'
'-x+1/2, y+1/2, -z+1/2'
'-x, -y, -z'
'x-1/2, -y-1/2, z-1/2'

loop_
_atom_site_label
_atom_site_type_symbol
_atom_site_fract_x
_atom_site_fract_y
_atom_site_fract_z
_atom_site_U_iso_or_equiv
_atom_site_adp_type
_atom_site_occupancy
_atom_site_site_symmetry_order
_atom_site_calc_flag
_atom_site_refinement_flags_posn
_atom_site_refinement_flags_adp
_atom_site_refinement_flags_occupancy
_atom_site_disorder_assembly
_atom_site_disorder_group
S1 S 0.05478(7) 0.25775(4) 0.47830(6) 0.0402(2) Uani 1 1 d . . . . .
O1 O 0.34124(14) 0.40447(8) 0.41748(13) 0.0205(3) Uani 1 1 d . . . . .
O2 O 0.70067(16) 0.34386(9) 0.78574(15) 0.0298(4) Uani 1 1 d . . . . .
O3 O 0.65352(16) 0.39339(8) 0.53422(15) 0.0242(3) Uani 1 1 d . . . . .
O4 O 0.56219(19) 0.42998(10) 0.80152(17) 0.0388(4) Uani 1 1 d . . . . .
O5 O 0.55917(17) 0.28625(8) 0.47945(15) 0.0273(4) Uani 1 1 d . . . . .
C1 C -0.0285(2) 0.47164(11) 0.27394(19) 0.0229(4) Uani 1 1 d . . . . .
C2 C -0.1471(2) 0.42954(13) 0.2398(2) 0.0288(5) Uani 1 1 d . . . . .
H2 H -0.141119 0.385202 0.278611 0.035 Uiso 1 1 calc R U . . .
C3 C -0.2744(3) 0.45173(16) 0.1495(2) 0.0386(6) Uani 1 1 d . . . . .
H3 H -0.354899 0.422845 0.127785 0.046 Uiso 1 1 calc R U . . .
C4 C -0.2838(3) 0.51600(17) 0.0911(2) 0.0420(7) Uani 1 1 d . . . . .
H4 H -0.370493 0.531042 0.029051 0.050 Uiso 1 1 calc R U . . .
C5 C -0.1672(3) 0.55787(15) 0.1232(2) 0.0378(6) Uani 1 1 d . . . . .
H5 H -0.173593 0.601616 0.082449 0.045 Uiso 1 1 calc R U . . .
C6 C -0.0396(3) 0.53667(12) 0.2152(2) 0.0294(5) Uani 1 1 d . . . . .
H6 H 0.039825 0.566386 0.237896 0.035 Uiso 1 1 calc R U . . .
C7 C 0.1080(2) 0.44787(10) 0.36941(19) 0.0196(4) Uani 1 1 d . . . . .
C8 C 0.2341(2) 0.44916(10) 0.33493(18) 0.0188(4) Uani 1 1 d . . . . .
H8 H 0.270629 0.498138 0.342760 0.023 Uiso 1 1 calc R U . . .
C9 C 0.3820(2) 0.41941(10) 0.54689(18) 0.0188(4) Uani 1 1 d . . . . .
H9 H 0.426349 0.466697 0.568967 0.023 Uiso 1 1 calc R U . . .
C10 C 0.2599(2) 0.41111(11) 0.58852(19) 0.0220(4) Uani 1 1 d . . . . .
H10 H 0.273684 0.446758 0.655215 0.026 Uiso 1 1 calc R U . . .
C11 C 0.1218(2) 0.42680(10) 0.48342(19) 0.0211(4) Uani 1 1 d . . . . .
H11 H 0.039306 0.421451 0.498763 0.025 Uiso 1 1 calc R U . . .
C12 C 0.2056(2) 0.42170(11) 0.20429(19) 0.0236(4) Uani 1 1 d . . . . .
H12A H 0.137078 0.452867 0.141957 0.028 Uiso 1 1 calc R U . . .
H12B H 0.293424 0.423380 0.190528 0.028 Uiso 1 1 calc R U . . .
C13 C 0.1495(3) 0.34719(13) 0.1832(2) 0.0325(5) Uani 1 1 d . . . . .
H13A H 0.141749 0.330852 0.101008 0.049 Uiso 1 1 calc R U . . .
H13B H 0.057086 0.346133 0.186732 0.049 Uiso 1 1 calc R U . . .
H13C H 0.213518 0.316551 0.248211 0.049 Uiso 1 1 calc R U . . .
C14 C 0.4870(2) 0.36038(10) 0.61300(18) 0.0185(4) Uani 1 1 d . . . . .
C15 C 0.3914(2) 0.30072(11) 0.6198(2) 0.0222(4) Uani 1 1 d . . . . .
H15A H 0.349211 0.276014 0.538719 0.027 Uiso 1 1 calc R U . . .
H15B H 0.444326 0.266520 0.685390 0.027 Uiso 1 1 calc R U . . .
C16 C 0.2786(2) 0.33707(11) 0.65191(19) 0.0227(4) Uani 1 1 d . . . . .
H16 H 0.319711 0.345047 0.744252 0.027 Uiso 1 1 calc R U . . .
C17 C 0.5857(2) 0.38367(11) 0.74358(19) 0.0216(4) Uani 1 1 d . . . . .
C18 C 0.8031(2) 0.36122(14) 0.9094(2) 0.0330(5) Uani 1 1 d . . . . .
H18A H 0.886936 0.332438 0.928204 0.049 Uiso 1 1 calc R U . . .
H18B H 0.763488 0.352082 0.971380 0.049 Uiso 1 1 calc R U . . .
H18C H 0.828076 0.410863 0.911982 0.049 Uiso 1 1 calc R U . . .
C19 C 0.5692(2) 0.34038(11) 0.53476(19) 0.0206(4) Uani 1 1 d . . . . .
C20 C 0.7318(3) 0.38337(14) 0.4576(3) 0.0357(6) Uani 1 1 d . . . . .
H20A H 0.779100 0.427147 0.453742 0.054 Uiso 1 1 calc R U . . .
H20B H 0.668039 0.369718 0.373119 0.054 Uiso 1 1 calc R U . . .
H20C H 0.801608 0.346430 0.493856 0.054 Uiso 1 1 calc R U . . .
C21 C 0.1506(2) 0.29213(12) 0.6231(2) 0.0257(4) Uani 1 1 d . . . . .
C22 C -0.0526(3) 0.21292(15) 0.5310(3) 0.0435(7) Uani 1 1 d . . . . .
H22 H -0.127475 0.184062 0.479199 0.052 Uiso 1 1 calc R U . . .
C23 C -0.0204(3) 0.22266(16) 0.6537(3) 0.0430(6) Uani 1 1 d . . . . .
H23 H -0.071544 0.201391 0.696137 0.052 Uiso 1 1 calc R U . . .
C24 C 0.1008(2) 0.26906(11) 0.7171(2) 0.0253(5) Uani 1 1 d . . . . .
H24 H 0.138958 0.281483 0.803047 0.030 Uiso 1 1 calc R U . . .

loop_
_atom_site_aniso_label
_atom_site_aniso_U_11
_atom_site_aniso_U_22
_atom_site_aniso_U_33
_atom_site_aniso_U_23
_atom_site_aniso_U_13
_atom_site_aniso_U_12
S1 0.0368(4) 0.0451(4) 0.0368(4) -0.0057(3) 0.0127(3) -0.0080(3)
O1 0.0174(7) 0.0286(7) 0.0153(7) 0.0008(5) 0.0065(5) 0.0024(5)
O2 0.0228(8) 0.0360(9) 0.0231(8) -0.0011(6) 0.0012(6) 0.0059(6)
O3 0.0237(7) 0.0235(7) 0.0309(8) -0.0047(6) 0.0168(6) -0.0042(6)
O4 0.0307(9) 0.0479(10) 0.0293(9) -0.0148(8) 0.0029(7) 0.0086(8)
O5 0.0335(9) 0.0225(7) 0.0296(8) -0.0052(6) 0.0165(7) -0.0020(6)
C1 0.0215(10) 0.0289(10) 0.0199(9) 0.0003(8) 0.0099(8) 0.0045(8)
C2 0.0222(10) 0.0386(12) 0.0265(11) -0.0029(9) 0.0104(9) 0.0004(9)
C3 0.0224(11) 0.0590(16) 0.0319(12) -0.0067(11) 0.0082(9) 0.0019(11)
C4 0.0302(12) 0.0653(18) 0.0244(11) 0.0006(11) 0.0044(9) 0.0186(12)
C5 0.0427(14) 0.0437(14) 0.0271(11) 0.0101(10) 0.0140(11) 0.0195(11)
C6 0.0304(11) 0.0306(11) 0.0267(11) 0.0048(9) 0.0110(9) 0.0071(9)
C7 0.0190(9) 0.0184(9) 0.0219(9) -0.0010(7) 0.0087(7) 0.0000(7)
C8 0.0187(9) 0.0197(9) 0.0179(9) 0.0007(7) 0.0072(7) -0.0014(7)
C9 0.0190(9) 0.0209(9) 0.0163(9) 0.0001(7) 0.0069(7) 0.0000(7)
C10 0.0219(10) 0.0256(10) 0.0211(9) 0.0029(7) 0.0113(8) 0.0023(7)
C11 0.0204(9) 0.0223(9) 0.0235(10) 0.0032(7) 0.0119(8) 0.0034(7)
C12 0.0246(10) 0.0286(10) 0.0187(9) 0.0005(8) 0.0096(8) 0.0012(8)
C13 0.0317(12) 0.0319(12) 0.0333(12) -0.0106(9) 0.0122(10) -0.0018(9)
C14 0.0170(9) 0.0200(9) 0.0179(9) -0.0013(7) 0.0062(7) -0.0004(7)
C15 0.0199(9) 0.0199(9) 0.0273(10) 0.0010(7) 0.0099(8) -0.0013(7)
C16 0.0213(9) 0.0260(10) 0.0205(9) 0.0006(7) 0.0079(8) -0.0015(8)
C17 0.0173(9) 0.0274(10) 0.0196(9) -0.0002(8) 0.0066(7) -0.0021(7)
C18 0.0241(11) 0.0403(13) 0.0241(11) 0.0034(9) -0.0014(9) -0.0021(9)
C19 0.0183(9) 0.0225(9) 0.0202(9) 0.0008(7) 0.0067(7) 0.0008(7)
C20 0.0384(13) 0.0356(12) 0.0473(14) -0.0082(11) 0.0321(12) -0.0057(10)
C21 0.0210(10) 0.0296(11) 0.0273(10) 0.0058(8) 0.0103(8) -0.0001(8)
C22 0.0302(13) 0.0352(13) 0.0511(16) 0.0003(11) 0.0013(11) -0.0070(10)
C23 0.0295(12) 0.0472(15) 0.0545(17) 0.0066(13) 0.0192(12) -0.0129(11)
C24 0.0314(11) 0.0246(10) 0.0236(10) 0.0023(8) 0.0146(9) -0.0169(8)

loop_
_atom_type_symbol
_atom_type_description
_atom_type_scat_dispersion_real
_atom_type_scat_dispersion_imag
_atom_type_scat_source
C C 0.0033 0.0016 'International Tables Vol C Tables 4.2.6.8 and 6.1.1.4'
H H 0.0000 0.0000 'International Tables Vol C Tables 4.2.6.8 and 6.1.1.4'
O O 0.0106 0.0060 'International Tables Vol C Tables 4.2.6.8 and 6.1.1.4'
S S 0.1246 0.1234 'International Tables Vol C Tables 4.2.6.8 and 6.1.1.4'

loop_
_geom_angle_atom_site_label_1
_geom_angle_atom_site_label_2
_geom_angle_atom_site_label_3
_geom_angle
_geom_angle_site_symmetry_1
_geom_angle_site_symmetry_3
_geom_angle_publ_flag
C22 S1 C21 92.66(13) . . ?
C9 O1 C8 114.74(15) . . ?
C17 O2 C18 115.72(18) . . ?
C19 O3 C20 115.81(17) . . ?
C2 C1 C6 118.7(2) . . ?
C2 C1 C7 120.9(2) . . ?
C6 C1 C7 120.36(19) . . ?
C1 C2 H2 119.6 . . ?
C3 C2 C1 120.7(2) . . ?
C3 C2 H2 119.6 . . ?
C2 C3 H3 120.0 . . ?
C4 C3 C2 120.1(2) . . ?
C4 C3 H3 120.0 . . ?
C3 C4 H4 120.1 . . ?
C5 C4 C3 119.8(2) . . ?
C5 C4 H4 120.1 . . ?
C4 C5 H5 119.7 . . ?
C4 C5 C6 120.6(2) . . ?
C6 C5 H5 119.7 . . ?
C1 C6 H6 120.0 . . ?
C5 C6 C1 120.1(2) . . ?
C5 C6 H6 120.0 . . ?
C1 C7 C8 117.87(17) . . ?
C11 C7 C1 121.91(18) . . ?
C11 C7 C8 120.21(18) . . ?
O1 C8 C7 109.76(16) . . ?
O1 C8 H8 109.2 . . ?
O1 C8 C12 104.94(16) . . ?
C7 C8 H8 109.2 . . ?
C7 C8 C12 114.39(17) . . ?
C12 C8 H8 109.2 . . ?
O1 C9 H9 111.5 . . ?
O1 C9 C10 112.13(16) . . ?
O1 C9 C14 103.71(15) . . ?
C10 C9 H9 111.5 . . ?
C10 C9 C14 106.11(16) . . ?
C14 C9 H9 111.5 . . ?
C9 C10 H10 107.1 . . ?
C9 C10 C16 106.09(16) . . ?
C11 C10 C9 111.45(17) . . ?
C11 C10 H10 107.1 . . ?
C11 C10 C16 117.55(17) . . ?
C16 C10 H10 107.1 . . ?
C7 C11 C10 124.01(18) . . ?
C7 C11 H11 118.0 . . ?
C10 C11 H11 118.0 . . ?
C8 C12 H12A 108.9 . . ?
C8 C12 H12B 108.9 . . ?
H12A C12 H12B 107.8 . . ?
C13 C12 C8 113.17(18) . . ?
C13 C12 H12A 108.9 . . ?
C13 C12 H12B 108.9 . . ?
C12 C13 H13A 109.5 . . ?
C12 C13 H13B 109.5 . . ?
C12 C13 H13C 109.5 . . ?
H13A C13 H13B 109.5 . . ?
H13A C13 H13C 109.5 . . ?
H13B C13 H13C 109.5 . . ?
C15 C14 C9 102.78(16) . . ?
C17 C14 C9 110.38(16) . . ?
C17 C14 C15 111.00(16) . . ?
C19 C14 C9 109.74(16) . . ?
C19 C14 C15 111.98(16) . . ?
C19 C14 C17 110.70(16) . . ?
C14 C15 H15A 110.8 . . ?
C14 C15 H15B 110.8 . . ?
H15A C15 H15B 108.9 . . ?
C16 C15 C14 104.63(16) . . ?
C16 C15 H15A 110.8 . . ?
C16 C15 H15B 110.8 . . ?
C10 C16 H16 106.8 . . ?
C15 C16 C10 104.86(16) . . ?
C15 C16 H16 106.8 . . ?
C21 C16 C10 118.26(17) . . ?
C21 C16 C15 112.57(18) . . ?
C21 C16 H16 106.8 . . ?
O2 C17 C14 110.60(17) . . ?
O4 C17 O2 124.6(2) . . ?
O4 C17 C14 124.81(19) . . ?
O2 C18 H18A 109.5 . . ?
O2 C18 H18B 109.5 . . ?
O2 C18 H18C 109.5 . . ?
H18A C18 H18B 109.5 . . ?
H18A C18 H18C 109.5 . . ?
H18B C18 H18C 109.5 . . ?
O3 C19 C14 109.72(17) . . ?
O5 C19 O3 124.35(19) . . ?
O5 C19 C14 125.91(18) . . ?
O3 C20 H20A 109.5 . . ?
O3 C20 H20B 109.5 . . ?
O3 C20 H20C 109.5 . . ?
H20A C20 H20B 109.5 . . ?
H20A C20 H20C 109.5 . . ?
H20B C20 H20C 109.5 . . ?
C16 C21 S1 123.77(16) . . ?
C24 C21 S1 112.54(16) . . ?
C24 C21 C16 123.55(19) . . ?
S1 C22 H22 123.5 . . ?
C23 C22 S1 113.0(2) . . ?
C23 C22 H22 123.5 . . ?
C22 C23 H23 122.7 . . ?
C22 C23 C24 114.7(2) . . ?
C24 C23 H23 122.7 . . ?
C21 C24 C23 107.1(2) . . ?
C21 C24 H24 126.5 . . ?
C23 C24 H24 126.5 . . ?

loop_
_geom_bond_atom_site_label_1
_geom_bond_atom_site_label_2
_geom_bond_distance
_geom_bond_site_symmetry_2
_geom_bond_publ_flag
S1 C21 1.714(2) . ?
S1 C22 1.705(3) . ?
O1 C8 1.431(2) . ?
O1 C9 1.425(2) . ?
O2 C17 1.336(3) . ?
O2 C18 1.451(3) . ?
O3 C19 1.342(2) . ?
O3 C20 1.442(3) . ?
O4 C17 1.196(3) . ?
O5 C19 1.200(3) . ?
C1 C2 1.393(3) . ?
C1 C6 1.400(3) . ?
C1 C7 1.487(3) . ?
C2 H2 0.9500 . ?
C2 C3 1.392(3) . ?
C3 H3 0.9500 . ?
C3 C4 1.388(4) . ?
C4 H4 0.9500 . ?
C4 C5 1.376(4) . ?
C5 H5 0.9500 . ?
C5 C6 1.396(3) . ?
C6 H6 0.9500 . ?
C7 C8 1.519(3) . ?
C7 C11 1.341(3) . ?
C8 H8 1.0000 . ?
C8 C12 1.525(3) . ?
C9 H9 1.0000 . ?
C9 C10 1.539(3) . ?
C9 C14 1.546(3) . ?
C10 H10 1.0000 . ?
C10 C11 1.504(3) . ?
C10 C16 1.571(3) . ?
C11 H11 0.9500 . ?
C12 H12A 0.9900 . ?
C12 H12B 0.9900 . ?
C12 C13 1.520(3) . ?
C13 H13A 0.9800 . ?
C13 H13B 0.9800 . ?
C13 H13C 0.9800 . ?
C14 C15 1.536(3) . ?
C14 C17 1.527(3) . ?
C14 C19 1.526(3) . ?
C15 H15A 0.9900 . ?
C15 H15B 0.9900 . ?
C15 C16 1.533(3) . ?
C16 H16 1.0000 . ?
C16 C21 1.507(3) . ?
C18 H18A 0.9800 . ?
C18 H18B 0.9800 . ?
C18 H18C 0.9800 . ?
C20 H20A 0.9800 . ?
C20 H20B 0.9800 . ?
C20 H20C 0.9800 . ?
C21 C24 1.455(3) . ?
C22 H22 0.9500 . ?
C22 C23 1.346(5) . ?
C23 H23 0.9500 . ?
C23 C24 1.478(3) . ?
C24 H24 0.9500 . ?

loop_
_geom_torsion_atom_site_label_1
_geom_torsion_atom_site_label_2
_geom_torsion_atom_site_label_3
_geom_torsion_atom_site_label_4
_geom_torsion
_geom_torsion_site_symmetry_1
_geom_torsion_site_symmetry_2
_geom_torsion_site_symmetry_3
_geom_torsion_site_symmetry_4
_geom_torsion_publ_flag
S1 C21 C24 C23 -0.5(3) . . . . ?
S1 C22 C23 C24 -0.6(3) . . . . ?
O1 C8 C12 C13 63.0(2) . . . . ?
O1 C9 C10 C11 -29.8(2) . . . . ?
O1 C9 C10 C16 99.25(18) . . . . ?
O1 C9 C14 C15 -85.57(17) . . . . ?
O1 C9 C14 C17 155.98(15) . . . . ?
O1 C9 C14 C19 33.7(2) . . . . ?
C1 C2 C3 C4 0.9(4) . . . . ?
C1 C7 C8 O1 -160.98(17) . . . . ?
C1 C7 C8 C12 -43.4(2) . . . . ?
C1 C7 C11 C10 -171.84(19) . . . . ?
C2 C1 C6 C5 -0.8(3) . . . . ?
C2 C1 C7 C8 126.9(2) . . . . ?
C2 C1 C7 C11 -54.1(3) . . . . ?
C2 C3 C4 C5 -0.4(4) . . . . ?
C3 C4 C5 C6 -0.7(4) . . . . ?
C4 C5 C6 C1 1.3(4) . . . . ?
C6 C1 C2 C3 -0.3(3) . . . . ?
C6 C1 C7 C8 -52.1(3) . . . . ?
C6 C1 C7 C11 126.9(2) . . . . ?
C7 C1 C2 C3 -179.4(2) . . . . ?
C7 C1 C6 C5 178.3(2) . . . . ?
C7 C8 C12 C13 -57.3(2) . . . . ?
C8 O1 C9 C10 61.1(2) . . . . ?
C8 O1 C9 C14 175.20(14) . . . . ?
C8 C7 C11 C10 7.1(3) . . . . ?
C9 O1 C8 C7 -54.8(2) . . . . ?
C9 O1 C8 C12 -178.17(15) . . . . ?
C9 C10 C11 C7 -2.3(3) . . . . ?
C9 C10 C16 C15 -11.3(2) . . . . ?
C9 C10 C16 C21 -137.68(19) . . . . ?
C9 C14 C15 C16 -39.99(19) . . . . ?
C9 C14 C17 O2 -160.79(16) . . . . ?
C9 C14 C17 O4 20.9(3) . . . . ?
C9 C14 C19 O3 68.1(2) . . . . ?
C9 C14 C19 O5 -110.6(2) . . . . ?
C10 C9 C14 C15 32.73(19) . . . . ?
C10 C9 C14 C17 -85.71(19) . . . . ?
C10 C9 C14 C19 152.01(16) . . . . ?
C10 C16 C21 S1 66.1(2) . . . . ?
C10 C16 C21 C24 -118.5(2) . . . . ?
C11 C7 C8 O1 20.0(3) . . . . ?
C11 C7 C8 C12 137.6(2) . . . . ?
C11 C10 C16 C15 114.15(19) . . . . ?
C11 C10 C16 C21 -12.2(3) . . . . ?
C14 C9 C10 C11 -142.41(17) . . . . ?
C14 C9 C10 C16 -13.3(2) . . . . ?
C14 C15 C16 C10 31.8(2) . . . . ?
C14 C15 C16 C21 161.69(17) . . . . ?
C15 C14 C17 O2 85.9(2) . . . . ?
C15 C14 C17 O4 -92.4(3) . . . . ?
C15 C14 C19 O3 -178.47(16) . . . . ?
C15 C14 C19 O5 2.9(3) . . . . ?
C15 C16 C21 S1 -56.5(2) . . . . ?
C15 C16 C21 C24 118.9(2) . . . . ?
C16 C10 C11 C7 -125.1(2) . . . . ?
C16 C21 C24 C23 -176.3(2) . . . . ?
C17 C14 C15 C16 78.0(2) . . . . ?
C17 C14 C19 O3 -54.0(2) . . . . ?
C17 C14 C19 O5 127.4(2) . . . . ?
C18 O2 C17 O4 -1.9(3) . . . . ?
C18 O2 C17 C14 179.77(18) . . . . ?
C19 C14 C15 C16 -157.70(16) . . . . ?
C19 C14 C17 O2 -39.1(2) . . . . ?
C19 C14 C17 O4 142.6(2) . . . . ?
C20 O3 C19 O5 2.1(3) . . . . ?
C20 O3 C19 C14 -176.51(18) . . . . ?
C21 S1 C22 C23 0.2(2) . . . . ?
C22 S1 C21 C16 176.0(2) . . . . ?
C22 S1 C21 C24 0.1(2) . . . . ?
C22 C23 C24 C21 0.6(3) . . . . ?
